data_4338942
loop_
_publ_author_name
'Jin, Geng Bang'
'Choi, Eun Sang'
'Guertin, Robert P.'
'Brooks, James S.'
'Booth, Corwin H.'
'Albrecht-Schmitt, Thomas E'

_publ_section_title
;
 Syntheses, structures, magnetism, and optical properties of
 lutetium-based interlanthanide selenides.
;
_journal_issue 22
_journal_name_full 'Inorganic chemistry'
_journal_page_first 9213
_journal_page_last 9220
_journal_paper_doi 10.1021/ic701012j
_journal_volume 46
_journal_year 2007
_chemical_formula_moiety 'Gd1.87 Lu2.13 Se6'
_chemical_formula_sum 'Gd1.87 Lu2.13 Se6'
_chemical_formula_weight 1140.50
_chemical_name_common 'gadolinium lutetium selenide'
_chemical_name_systematic
; 
 ? 
;
_space_group_IT_number 11
_symmetry_cell_setting monoclinic
_symmetry_space_group_name_Hall '-P 2yb'
_symmetry_space_group_name_H-M 'P 1 21/m 1'
_atom_sites_solution_hydrogens geom
_atom_sites_solution_primary direct
_atom_sites_solution_secondary difmap
_audit_creation_method SHELXL-97
_cell_angle_alpha 90.00
_cell_angle_beta 109.005(2)
_cell_angle_gamma 90.00
_cell_formula_units_Z 2
_cell_length_a 11.4274(12)
_cell_length_b 4.0542(4)
_cell_length_c 11.7160(12)
_cell_measurement_reflns_used 3465
_cell_measurement_temperature 193(2)
_cell_measurement_theta_max 28.26
_cell_measurement_theta_min 1.84
_cell_volume 513.20(9)
_computing_cell_refinement 'SMART SAINT'
_computing_data_collection SMART
_computing_data_reduction SAINT
_computing_molecular_graphics 'SHELXP-97 (Sheldrick, 1997)'
_computing_publication_material 'SHELCIF-97 (Sheldrick, 2000)'
_computing_structure_refinement 'SHELXL-97 (Sheldrick, 1997)'
_computing_structure_solution 'SHELXS-97 (Sheldrick, 1990)'
_diffrn_ambient_temperature 193(2)
_diffrn_detector_area_resol_mean 0
_diffrn_measured_fraction_theta_full 0.985
_diffrn_measured_fraction_theta_max 0.985
_diffrn_measurement_device_type 'Bruker APEX'
_diffrn_measurement_method '0.3 wide w/ exposures'
_diffrn_radiation_monochromator graphite
_diffrn_radiation_source 'fine-focus sealed tube'
_diffrn_radiation_type MoK\a
_diffrn_radiation_wavelength 0.71073
_diffrn_reflns_av_R_equivalents 0.0252
_diffrn_reflns_av_sigmaI/netI 0.0315
_diffrn_reflns_limit_h_max 14
_diffrn_reflns_limit_h_min -15
_diffrn_reflns_limit_k_max 3
_diffrn_reflns_limit_k_min -5
_diffrn_reflns_limit_l_max 15
_diffrn_reflns_limit_l_min -15
_diffrn_reflns_number 3465
_diffrn_reflns_theta_full 28.26
_diffrn_reflns_theta_max 28.26
_diffrn_reflns_theta_min 1.84
_diffrn_standards_decay_% 0
_diffrn_standards_interval_count na
_diffrn_standards_interval_time na
_diffrn_standards_number na
_exptl_absorpt_coefficient_mu 53.434
_exptl_absorpt_correction_T_max 0.39281
_exptl_absorpt_correction_T_min 0.06892
_exptl_absorpt_correction_type numerical
_exptl_absorpt_process_details SADABS
_exptl_crystal_colour black
_exptl_crystal_density_diffrn 7.381
_exptl_crystal_density_meas ?
_exptl_crystal_density_method 'not measured'
_exptl_crystal_description prism
_exptl_crystal_F_000 950
_exptl_crystal_size_max 0.352
_exptl_crystal_size_mid 0.020
_exptl_crystal_size_min 0.020
_refine_diff_density_max 4.132
_refine_diff_density_min -2.089
_refine_diff_density_rms 0.511
_refine_ls_extinction_coef 0.00017(18)
_refine_ls_extinction_expression Fc^*^=kFc[1+0.001xFc^2^\l^3^/sin(2\q)]^-1/4^
_refine_ls_extinction_method SHELXL
_refine_ls_goodness_of_fit_ref 1.074
_refine_ls_hydrogen_treatment mixed
_refine_ls_matrix_type full
_refine_ls_number_parameters 62
_refine_ls_number_reflns 1426
_refine_ls_number_restraints 0
_refine_ls_restrained_S_all 1.074
_refine_ls_R_factor_all 0.0332
_refine_ls_R_factor_gt 0.0308
_refine_ls_shift/su_max 0.001
_refine_ls_shift/su_mean 0.000
_refine_ls_structure_factor_coef Fsqd
_refine_ls_weighting_details 'calc w=1/[\s^2^(Fo^2^)+(0.0527P)^2^+2.1273P] where P=(Fo^2^+2Fc^2^)/3'
_refine_ls_weighting_scheme calc
_refine_ls_wR_factor_gt 0.0804
_refine_ls_wR_factor_ref 0.0817
_reflns_number_gt 1325
_reflns_number_total 1426
_reflns_threshold_expression >2sigma(I)
_cod_data_source_file allcif.cif
_cod_data_source_block face
_cod_depositor_comments
;
The following automatic conversions were performed:

'_exptl_crystal_density_meas' value 'nm' was changed to '?' - the
value is perceived as not measured.

Automatic conversion script
Id: cif_fix_values 3008 2015-01-20 13:52:24Z robertas 
;
_cod_original_sg_symbol_H-M P2(1)/m
_cod_database_code 4338942

loop_
_symmetry_equiv_pos_as_xyz
'x, y, z'
'-x, y+1/2, -z'
'-x, -y, -z'
'x, -y-1/2, z'

loop_
_atom_site_label
_atom_site_type_symbol
_atom_site_fract_x
_atom_site_fract_y
_atom_site_fract_z
_atom_site_U_iso_or_equiv
_atom_site_adp_type
_atom_site_occupancy
_atom_site_symmetry_multiplicity
_atom_site_calc_flag
_atom_site_refinement_flags
Gd1 Gd 0.54690(5) 0.2500 0.19497(5) 0.00915(16) Uani 0.96 2 d SP
Lu1 Lu 0.54690(5) 0.2500 0.19497(5) 0.00915(16) Uani 0.04 2 d SP
Gd2 Gd 0.18233(5) 0.2500 0.00190(4) 0.01081(16) Uani 0.60 2 d SP
Lu2 Lu 0.18233(5) 0.2500 0.00190(4) 0.01081(16) Uani 0.40 2 d SP
Gd3 Gd 0.93597(4) 0.2500 0.33432(4) 0.01051(15) Uani 0.16 2 d SP
Lu3 Lu 0.93597(4) 0.2500 0.33432(4) 0.01051(15) Uani 0.84 2 d SP
Gd4 Gd 0.65867(4) 0.2500 0.58329(4) 0.01036(15) Uani 0.14 2 d SP
Lu4 Lu 0.65867(4) 0.2500 0.58329(4) 0.01036(15) Uani 0.86 2 d SP
Se1 Se 0.41790(10) 0.2500 0.59682(9) 0.0089(2) Uani 1 2 d S
Se2 Se 0.89362(10) 0.2500 0.56062(10) 0.0105(2) Uani 1 2 d S
Se3 Se 0.24197(9) 0.2500 0.77369(9) 0.0082(2) Uani 1 2 d S
Se4 Se 0.30814(10) 0.2500 0.25301(9) 0.0104(2) Uani 1 2 d S
Se5 Se 0.98296(10) 0.2500 0.11818(10) 0.0106(2) Uani 1 2 d S
Se6 Se 0.61239(9) 0.2500 0.96408(9) 0.0080(2) Uani 1 2 d S

loop_
_atom_site_aniso_label
_atom_site_aniso_U_11
_atom_site_aniso_U_22
_atom_site_aniso_U_33
_atom_site_aniso_U_23
_atom_site_aniso_U_13
_atom_site_aniso_U_12
Gd1 0.0112(3) 0.0091(3) 0.0078(3) 0.000 0.00404(19) 0.000
Lu1 0.0112(3) 0.0091(3) 0.0078(3) 0.000 0.00404(19) 0.000
Gd2 0.0131(3) 0.0112(3) 0.0084(3) 0.000 0.00388(19) 0.000
Lu2 0.0131(3) 0.0112(3) 0.0084(3) 0.000 0.00388(19) 0.000
Gd3 0.0132(3) 0.0106(3) 0.0078(3) 0.000 0.00363(18) 0.000
Lu3 0.0132(3) 0.0106(3) 0.0078(3) 0.000 0.00363(18) 0.000
Gd4 0.0120(2) 0.0108(3) 0.0091(2) 0.000 0.00463(18) 0.000
Lu4 0.0120(2) 0.0108(3) 0.0091(2) 0.000 0.00463(18) 0.000
Se1 0.0105(5) 0.0104(5) 0.0067(4) 0.000 0.0039(4) 0.000
Se2 0.0109(5) 0.0123(6) 0.0095(5) 0.000 0.0049(4) 0.000
Se3 0.0095(5) 0.0095(6) 0.0064(5) 0.000 0.0035(4) 0.000
Se4 0.0122(5) 0.0125(6) 0.0065(5) 0.000 0.0030(4) 0.000
Se5 0.0121(5) 0.0128(6) 0.0082(5) 0.000 0.0052(4) 0.000
Se6 0.0102(5) 0.0087(5) 0.0056(5) 0.000 0.0032(4) 0.000

loop_
_atom_type_symbol
_atom_type_description
_atom_type_scat_dispersion_real
_atom_type_scat_dispersion_imag
_atom_type_scat_source
Se Se -0.0929 2.2259 'International Tables Vol C Tables 4.2.6.8 and 6.1.1.4'
Gd Gd -0.1653 3.9035 'International Tables Vol C Tables 4.2.6.8 and 6.1.1.4'
Lu Lu -0.4720 5.8584 'International Tables Vol C Tables 4.2.6.8 and 6.1.1.4'

loop_
_geom_angle_atom_site_label_1
_geom_angle_atom_site_label_2
_geom_angle_atom_site_label_3
_geom_angle
_geom_angle_site_symmetry_1
_geom_angle_site_symmetry_3
Se6 Gd1 Se6 86.91(3) 3_656 3_666
Se6 Gd1 Se4 74.04(3) 3_656 .
Se6 Gd1 Se4 74.04(3) 3_666 .
Se6 Gd1 Se6 73.56(3) 3_656 1_554
Se6 Gd1 Se6 73.56(3) 3_666 1_554
Se4 Gd1 Se6 134.79(3) . 1_554
Se6 Gd1 Se3 145.74(3) 3_656 3_666
Se6 Gd1 Se3 85.48(2) 3_666 3_666
Se4 Gd1 Se3 134.700(18) . 3_666
Se6 Gd1 Se3 72.25(3) 1_554 3_666
Se6 Gd1 Se3 85.48(2) 3_656 3_656
Se6 Gd1 Se3 145.74(3) 3_666 3_656
Se4 Gd1 Se3 134.700(18) . 3_656
Se6 Gd1 Se3 72.25(3) 1_554 3_656
Se3 Gd1 Se3 82.31(3) 3_666 3_656
Se6 Gd1 Se1 147.53(3) 3_656 3_666
Se6 Gd1 Se1 86.72(2) 3_666 3_666
Se4 Gd1 Se1 73.59(3) . 3_666
Se6 Gd1 Se1 134.14(2) 1_554 3_666
Se3 Gd1 Se1 65.13(3) 3_666 3_666
Se3 Gd1 Se1 116.19(3) 3_656 3_666
Se6 Gd1 Se1 86.72(2) 3_656 3_656
Se6 Gd1 Se1 147.53(3) 3_666 3_656
Se4 Gd1 Se1 73.59(3) . 3_656
Se6 Gd1 Se1 134.14(2) 1_554 3_656
Se3 Gd1 Se1 116.19(3) 3_666 3_656
Se3 Gd1 Se1 65.13(3) 3_656 3_656
Se1 Gd1 Se1 81.82(3) 3_666 3_656
Se6 Gd1 Gd2 48.264(18) 3_656 .
Se6 Gd1 Gd2 48.264(18) 3_666 .
Se4 Gd1 Gd2 44.24(2) . .
Se6 Gd1 Gd2 90.55(2) 1_554 .
Se3 Gd1 Gd2 133.734(18) 3_666 .
Se3 Gd1 Gd2 133.734(18) 3_656 .
Se1 Gd1 Gd2 106.66(2) 3_666 .
Se1 Gd1 Gd2 106.66(2) 3_656 .
Se6 Gd1 Gd1 46.544(16) 3_656 1_545
Se6 Gd1 Gd1 133.457(16) 3_666 1_545
Se4 Gd1 Gd1 90.000(1) . 1_545
Se6 Gd1 Gd1 90.0 1_554 1_545
Se3 Gd1 Gd1 131.154(14) 3_666 1_545
Se3 Gd1 Gd1 48.845(14) 3_656 1_545
Se1 Gd1 Gd1 130.908(15) 3_666 1_545
Se1 Gd1 Gd1 49.092(15) 3_656 1_545
Gd2 Gd1 Gd1 90.0 . 1_545
Se6 Gd1 Gd1 133.457(16) 3_656 1_565
Se6 Gd1 Gd1 46.544(16) 3_666 1_565
Se4 Gd1 Gd1 90.0 . 1_565
Se6 Gd1 Gd1 90.0 1_554 1_565
Se3 Gd1 Gd1 48.845(14) 3_666 1_565
Se3 Gd1 Gd1 131.154(14) 3_656 1_565
Se1 Gd1 Gd1 49.092(15) 3_666 1_565
Se1 Gd1 Gd1 130.908(15) 3_656 1_565
Gd2 Gd1 Gd1 90.0 . 1_565
Gd1 Gd1 Gd1 180.0 1_545 1_565
Se5 Gd2 Se5 92.12(4) 3_655 3_665
Se5 Gd2 Se4 123.50(2) 3_655 .
Se5 Gd2 Se4 123.50(2) 3_665 .
Se5 Gd2 Se3 82.14(3) 3_655 1_554
Se5 Gd2 Se3 82.14(3) 3_665 1_554
Se4 Gd2 Se3 138.67(3) . 1_554
Se5 Gd2 Se5 75.09(3) 3_655 1_455
Se5 Gd2 Se5 75.09(3) 3_665 1_455
Se4 Gd2 Se5 74.46(3) . 1_455
Se3 Gd2 Se5 146.87(3) 1_554 1_455
Se5 Gd2 Se6 155.94(3) 3_655 3_666
Se5 Gd2 Se6 87.06(2) 3_665 3_666
Se4 Gd2 Se6 75.70(3) . 3_666
Se3 Gd2 Se6 73.92(3) 1_554 3_666
Se5 Gd2 Se6 127.48(2) 1_455 3_666
Se5 Gd2 Se6 87.06(2) 3_655 3_656
Se5 Gd2 Se6 155.94(3) 3_665 3_656
Se4 Gd2 Se6 75.70(3) . 3_656
Se3 Gd2 Se6 73.92(3) 1_554 3_656
Se5 Gd2 Se6 127.48(2) 1_455 3_656
Se6 Gd2 Se6 84.09(3) 3_666 3_656
Se5 Gd2 Gd1 132.941(19) 3_655 .
Se5 Gd2 Gd1 132.941(19) 3_665 .
Se4 Gd2 Gd1 48.27(2) . .
Se3 Gd2 Gd1 90.40(2) 1_554 .
Se5 Gd2 Gd1 122.73(3) 1_455 .
Se6 Gd2 Gd1 46.599(17) 3_666 .
Se6 Gd2 Gd1 46.599(17) 3_656 .
Se5 Gd2 Gd2 136.058(18) 3_655 1_565
Se5 Gd2 Gd2 43.942(18) 3_665 1_565
Se4 Gd2 Gd2 90.0 . 1_565
Se3 Gd2 Gd2 90.0 1_554 1_565
Se5 Gd2 Gd2 90.0 1_455 1_565
Se6 Gd2 Gd2 47.957(15) 3_666 1_565
Se6 Gd2 Gd2 132.043(15) 3_656 1_565
Gd1 Gd2 Gd2 90.0 . 1_565
Se5 Gd2 Gd2 43.942(18) 3_655 1_545
Se5 Gd2 Gd2 136.058(18) 3_665 1_545
Se4 Gd2 Gd2 90.0 . 1_545
Se3 Gd2 Gd2 90.0 1_554 1_545
Se5 Gd2 Gd2 90.0 1_455 1_545
Se6 Gd2 Gd2 132.043(15) 3_666 1_545
Se6 Gd2 Gd2 47.957(15) 3_656 1_545
Gd1 Gd2 Gd2 90.0 . 1_545
Gd2 Gd2 Gd2 180.00(4) 1_565 1_545
Se5 Gd3 Se2 95.06(3) . 3_766
Se5 Gd3 Se2 95.06(3) . 3_756
Se2 Gd3 Se2 92.65(4) 3_766 3_756
Se5 Gd3 Se2 178.63(3) . .
Se2 Gd3 Se2 84.00(3) 3_766 .
Se2 Gd3 Se2 84.00(3) 3_756 .
Se5 Gd3 Se3 85.21(3) . 3_656
Se2 Gd3 Se3 178.79(3) 3_766 3_656
Se2 Gd3 Se3 88.50(2) 3_756 3_656
Se2 Gd3 Se3 95.75(3) . 3_656
Se5 Gd3 Se3 85.21(3) . 3_666
Se2 Gd3 Se3 88.50(2) 3_766 3_666
Se2 Gd3 Se3 178.79(3) 3_756 3_666
Se2 Gd3 Se3 95.75(3) . 3_666
Se3 Gd3 Se3 90.34(3) 3_656 3_666
Se5 Gd3 Gd3 90.0 . 1_565
Se2 Gd3 Gd3 43.675(18) 3_766 1_565
Se2 Gd3 Gd3 136.326(18) 3_756 1_565
Se2 Gd3 Gd3 90.0 . 1_565
Se3 Gd3 Gd3 135.172(16) 3_656 1_565
Se3 Gd3 Gd3 44.827(16) 3_666 1_565
Se5 Gd3 Gd3 90.0 . 1_545
Se2 Gd3 Gd3 136.326(18) 3_766 1_545
Se2 Gd3 Gd3 43.675(18) 3_756 1_545
Se2 Gd3 Gd3 90.0 . 1_545
Se3 Gd3 Gd3 44.827(16) 3_656 1_545
Se3 Gd3 Gd3 135.172(16) 3_666 1_545
Gd3 Gd3 Gd3 179.999(1) 1_565 1_545
Se4 Gd4 Se4 95.86(4) 3_666 3_656
Se4 Gd4 Se2 98.59(3) 3_666 .
Se4 Gd4 Se2 98.59(3) 3_656 .
Se4 Gd4 Se1 82.81(3) 3_666 .
Se4 Gd4 Se1 82.81(3) 3_656 .
Se2 Gd4 Se1 177.88(4) . .
Se4 Gd4 Se1 170.66(4) 3_666 3_656
Se4 Gd4 Se1 86.04(2) 3_656 3_656
Se2 Gd4 Se1 90.14(3) . 3_656
Se1 Gd4 Se1 88.37(3) . 3_656
Se4 Gd4 Se1 86.04(2) 3_666 3_666
Se4 Gd4 Se1 170.66(4) 3_656 3_666
Se2 Gd4 Se1 90.14(3) . 3_666
Se1 Gd4 Se1 88.37(3) . 3_666
Se1 Gd4 Se1 90.66(3) 3_656 3_666
Se4 Gd4 Gd4 42.072(18) 3_666 1_565
Se4 Gd4 Gd4 137.929(18) 3_656 1_565
Se2 Gd4 Gd4 90.0 . 1_565
Se1 Gd4 Gd4 90.0 . 1_565
Se1 Gd4 Gd4 135.328(16) 3_656 1_565
Se1 Gd4 Gd4 44.671(17) 3_666 1_565
Se4 Gd4 Gd4 137.929(18) 3_666 1_545
Se4 Gd4 Gd4 42.072(18) 3_656 1_545
Se2 Gd4 Gd4 90.0 . 1_545
Se1 Gd4 Gd4 90.0 . 1_545
Se1 Gd4 Gd4 44.671(17) 3_656 1_545
Se1 Gd4 Gd4 135.328(17) 3_666 1_545
Gd4 Gd4 Gd4 180.0 1_565 1_545
Se4 Gd4 Gd4 127.35(3) 3_666 3_656
Se4 Gd4 Gd4 82.24(2) 3_656 3_656
Se2 Gd4 Gd4 133.88(2) . 3_656
Se1 Gd4 Gd4 44.612(18) . 3_656
Se1 Gd4 Gd4 43.76(2) 3_656 3_656
Se1 Gd4 Gd4 89.33(2) 3_666 3_656
Gd4 Gd4 Gd4 119.976(7) 1_565 3_656
Gd4 Gd4 Gd4 60.023(7) 1_545 3_656
Se4 Gd4 Gd4 82.24(2) 3_666 3_666
Se4 Gd4 Gd4 127.35(3) 3_656 3_666
Se2 Gd4 Gd4 133.88(2) . 3_666
Se1 Gd4 Gd4 44.612(18) . 3_666
Se1 Gd4 Gd4 89.33(2) 3_656 3_666
Se1 Gd4 Gd4 43.76(2) 3_666 3_666
Gd4 Gd4 Gd4 60.023(7) 1_565 3_666
Gd4 Gd4 Gd4 119.976(7) 1_545 3_666
Gd4 Gd4 Gd4 59.953(14) 3_656 3_666
Gd4 Se1 Lu4 91.63(3) . 3_656
Gd4 Se1 Gd4 91.63(3) . 3_656
Lu4 Se1 Gd4 0.000(19) 3_656 3_656
Gd4 Se1 Lu4 91.63(3) . 3_666
Lu4 Se1 Lu4 90.66(3) 3_656 3_666
Gd4 Se1 Lu4 90.66(3) 3_656 3_666
Gd4 Se1 Gd4 91.63(3) . 3_666
Lu4 Se1 Gd4 90.66(3) 3_656 3_666
Gd4 Se1 Gd4 90.66(3) 3_656 3_666
Lu4 Se1 Gd4 0.00(3) 3_666 3_666
Gd4 Se1 Lu1 99.57(3) . 3_666
Lu4 Se1 Lu1 168.20(4) 3_656 3_666
Gd4 Se1 Lu1 168.20(4) 3_656 3_666
Lu4 Se1 Lu1 92.719(13) 3_666 3_666
Gd4 Se1 Lu1 92.719(13) 3_666 3_666
Gd4 Se1 Gd1 99.57(3) . 3_666
Lu4 Se1 Gd1 168.20(4) 3_656 3_666
Gd4 Se1 Gd1 168.20(4) 3_656 3_666
Lu4 Se1 Gd1 92.719(13) 3_666 3_666
Gd4 Se1 Gd1 92.719(13) 3_666 3_666
Lu1 Se1 Gd1 0.00(2) 3_666 3_666
Gd4 Se1 Lu1 99.57(3) . 3_656
Lu4 Se1 Lu1 92.719(13) 3_656 3_656
Gd4 Se1 Lu1 92.719(13) 3_656 3_656
Lu4 Se1 Lu1 168.20(4) 3_666 3_656
Gd4 Se1 Lu1 168.20(4) 3_666 3_656
Lu1 Se1 Lu1 81.82(3) 3_666 3_656
Gd1 Se1 Lu1 81.82(3) 3_666 3_656
Gd4 Se1 Gd1 99.57(3) . 3_656
Lu4 Se1 Gd1 92.719(13) 3_656 3_656
Gd4 Se1 Gd1 92.719(13) 3_656 3_656
Lu4 Se1 Gd1 168.20(4) 3_666 3_656
Gd4 Se1 Gd1 168.20(4) 3_666 3_656
Lu1 Se1 Gd1 81.82(3) 3_666 3_656
Gd1 Se1 Gd1 81.82(3) 3_666 3_656
Lu1 Se1 Gd1 0.00(3) 3_656 3_656
Gd4 Se2 Lu3 120.80(3) . 3_766
Gd4 Se2 Gd3 120.80(3) . 3_766
Lu3 Se2 Gd3 0.0 3_766 3_766
Gd4 Se2 Lu3 120.80(3) . 3_756
Lu3 Se2 Lu3 92.65(4) 3_766 3_756
Gd3 Se2 Lu3 92.65(4) 3_766 3_756
Gd4 Se2 Gd3 120.80(3) . 3_756
Lu3 Se2 Gd3 92.65(4) 3_766 3_756
Gd3 Se2 Gd3 92.65(4) 3_766 3_756
Lu3 Se2 Gd3 0.000(18) 3_756 3_756
Gd4 Se2 Gd3 123.43(4) . .
Lu3 Se2 Gd3 96.00(3) 3_766 .
Gd3 Se2 Gd3 96.00(3) 3_766 .
Lu3 Se2 Gd3 96.00(3) 3_756 .
Gd3 Se2 Gd3 96.00(3) 3_756 .
Lu3 Se3 Gd3 0.000(16) 3_656 3_656
Lu3 Se3 Lu3 90.34(3) 3_656 3_666
Gd3 Se3 Lu3 90.34(3) 3_656 3_666
Lu3 Se3 Gd3 90.34(3) 3_656 3_666
Gd3 Se3 Gd3 90.34(3) 3_656 3_666
Lu3 Se3 Gd3 0.000(16) 3_666 3_666
Lu3 Se3 Lu2 93.44(3) 3_656 1_556
Gd3 Se3 Lu2 93.44(3) 3_656 1_556
Lu3 Se3 Lu2 93.44(3) 3_666 1_556
Gd3 Se3 Lu2 93.44(3) 3_666 1_556
Lu3 Se3 Gd2 93.44(3) 3_656 1_556
Gd3 Se3 Gd2 93.44(3) 3_656 1_556
Lu3 Se3 Gd2 93.44(3) 3_666 1_556
Gd3 Se3 Gd2 93.44(3) 3_666 1_556
Lu2 Se3 Gd2 0.000(19) 1_556 1_556
Lu3 Se3 Lu1 159.42(4) 3_656 3_666
Gd3 Se3 Lu1 159.42(4) 3_656 3_666
Lu3 Se3 Lu1 90.154(15) 3_666 3_666
Gd3 Se3 Lu1 90.154(15) 3_666 3_666
Lu2 Se3 Lu1 107.07(3) 1_556 3_666
Gd2 Se3 Lu1 107.07(3) 1_556 3_666
Lu3 Se3 Gd1 159.42(4) 3_656 3_666
Gd3 Se3 Gd1 159.42(4) 3_656 3_666
Lu3 Se3 Gd1 90.154(15) 3_666 3_666
Gd3 Se3 Gd1 90.154(15) 3_666 3_666
Lu2 Se3 Gd1 107.07(3) 1_556 3_666
Gd2 Se3 Gd1 107.07(3) 1_556 3_666
Lu1 Se3 Gd1 0.00(2) 3_666 3_666
Lu3 Se3 Lu1 90.154(15) 3_656 3_656
Gd3 Se3 Lu1 90.154(15) 3_656 3_656
Lu3 Se3 Lu1 159.42(4) 3_666 3_656
Gd3 Se3 Lu1 159.42(4) 3_666 3_656
Lu2 Se3 Lu1 107.07(3) 1_556 3_656
Gd2 Se3 Lu1 107.07(3) 1_556 3_656
Lu1 Se3 Lu1 82.31(3) 3_666 3_656
Gd1 Se3 Lu1 82.31(3) 3_666 3_656
Lu3 Se3 Gd1 90.154(15) 3_656 3_656
Gd3 Se3 Gd1 90.154(15) 3_656 3_656
Lu3 Se3 Gd1 159.42(4) 3_666 3_656
Gd3 Se3 Gd1 159.42(4) 3_666 3_656
Lu2 Se3 Gd1 107.07(3) 1_556 3_656
Gd2 Se3 Gd1 107.07(3) 1_556 3_656
Lu1 Se3 Gd1 82.31(3) 3_666 3_656
Gd1 Se3 Gd1 82.31(3) 3_666 3_656
Lu1 Se3 Gd1 0.00(2) 3_656 3_656
Lu4 Se4 Gd4 0.00(2) 3_666 3_666
Lu4 Se4 Lu4 95.86(4) 3_666 3_656
Gd4 Se4 Lu4 95.86(4) 3_666 3_656
Lu4 Se4 Gd4 95.86(4) 3_666 3_656
Gd4 Se4 Gd4 95.86(4) 3_666 3_656
Lu4 Se4 Gd4 0.00(2) 3_656 3_656
Lu4 Se4 Gd2 129.72(2) 3_666 .
Gd4 Se4 Gd2 129.72(2) 3_666 .
Lu4 Se4 Gd2 129.72(2) 3_656 .
Gd4 Se4 Gd2 129.72(2) 3_656 .
Lu4 Se4 Gd1 103.25(3) 3_666 .
Gd4 Se4 Gd1 103.25(3) 3_666 .
Lu4 Se4 Gd1 103.25(3) 3_656 .
Gd4 Se4 Gd1 103.25(3) 3_656 .
Gd2 Se4 Gd1 87.49(3) . .
Gd3 Se5 Lu2 99.18(3) . 3_655
Gd3 Se5 Gd2 99.18(3) . 3_655
Lu2 Se5 Gd2 0.00(3) 3_655 3_655
Gd3 Se5 Lu2 99.18(3) . 3_665
Lu2 Se5 Lu2 92.12(4) 3_655 3_665
Gd2 Se5 Lu2 92.12(4) 3_655 3_665
Gd3 Se5 Gd2 99.18(3) . 3_665
Lu2 Se5 Gd2 92.12(4) 3_655 3_665
Gd2 Se5 Gd2 92.12(4) 3_655 3_665
Lu2 Se5 Gd2 0.000(18) 3_665 3_665
Gd3 Se5 Lu2 144.95(4) . 1_655
Lu2 Se5 Lu2 104.91(3) 3_655 1_655
Gd2 Se5 Lu2 104.91(3) 3_655 1_655
Lu2 Se5 Lu2 104.91(3) 3_665 1_655
Gd2 Se5 Lu2 104.91(3) 3_665 1_655
Gd3 Se5 Gd2 144.95(4) . 1_655
Lu2 Se5 Gd2 104.91(3) 3_655 1_655
Gd2 Se5 Gd2 104.91(3) 3_655 1_655
Lu2 Se5 Gd2 104.91(3) 3_665 1_655
Gd2 Se5 Gd2 104.91(3) 3_665 1_655
Lu2 Se5 Gd2 0.000(19) 1_655 1_655
Lu1 Se6 Gd1 0.000(19) 3_656 3_656
Lu1 Se6 Lu1 86.91(3) 3_656 3_666
Gd1 Se6 Lu1 86.91(3) 3_656 3_666
Lu1 Se6 Gd1 86.91(3) 3_656 3_666
Gd1 Se6 Gd1 86.91(3) 3_656 3_666
Lu1 Se6 Gd1 0.00(3) 3_666 3_666
Lu1 Se6 Lu2 146.77(4) 3_656 3_666
Gd1 Se6 Lu2 146.77(4) 3_656 3_666
Lu1 Se6 Lu2 85.138(16) 3_666 3_666
Gd1 Se6 Lu2 85.138(16) 3_666 3_666
Lu1 Se6 Gd2 146.77(4) 3_656 3_666
Gd1 Se6 Gd2 146.77(4) 3_656 3_666
Lu1 Se6 Gd2 85.138(16) 3_666 3_666
Gd1 Se6 Gd2 85.138(16) 3_666 3_666
Lu2 Se6 Gd2 0.00(2) 3_666 3_666
Lu1 Se6 Lu2 85.138(16) 3_656 3_656
Gd1 Se6 Lu2 85.138(16) 3_656 3_656
Lu1 Se6 Lu2 146.77(4) 3_666 3_656
Gd1 Se6 Lu2 146.77(4) 3_666 3_656
Lu2 Se6 Lu2 84.09(3) 3_666 3_656
Gd2 Se6 Lu2 84.09(3) 3_666 3_656
Lu1 Se6 Gd2 85.138(16) 3_656 3_656
Gd1 Se6 Gd2 85.138(16) 3_656 3_656
Lu1 Se6 Gd2 146.77(4) 3_666 3_656
Gd1 Se6 Gd2 146.77(4) 3_666 3_656
Lu2 Se6 Gd2 84.09(3) 3_666 3_656
Gd2 Se6 Gd2 84.09(3) 3_666 3_656
Lu2 Se6 Gd2 0.00(2) 3_656 3_656
Lu1 Se6 Gd1 106.44(3) 3_656 1_556
Gd1 Se6 Gd1 106.44(3) 3_656 1_556
Lu1 Se6 Gd1 106.44(3) 3_666 1_556
Gd1 Se6 Gd1 106.44(3) 3_666 1_556
Lu2 Se6 Gd1 106.76(3) 3_666 1_556
Gd2 Se6 Gd1 106.76(3) 3_666 1_556
Lu2 Se6 Gd1 106.76(3) 3_656 1_556
Gd2 Se6 Gd1 106.76(3) 3_656 1_556
Lu1 Se6 Lu1 106.44(3) 3_656 1_556
Gd1 Se6 Lu1 106.44(3) 3_656 1_556
Lu1 Se6 Lu1 106.44(3) 3_666 1_556
Gd1 Se6 Lu1 106.44(3) 3_666 1_556
Lu2 Se6 Lu1 106.76(3) 3_666 1_556
Gd2 Se6 Lu1 106.76(3) 3_666 1_556
Lu2 Se6 Lu1 106.76(3) 3_656 1_556
Gd2 Se6 Lu1 106.76(3) 3_656 1_556
Gd1 Se6 Lu1 0.000(17) 1_556 1_556

loop_
_geom_bond_atom_site_label_1
_geom_bond_atom_site_label_2
_geom_bond_distance
_geom_bond_site_symmetry_2
Gd1 Se6 2.9472(8) 3_656
Gd1 Se6 2.9472(8) 3_666
Gd1 Se4 3.0191(12) .
Gd1 Se6 3.0326(11) 1_554
Gd1 Se3 3.0803(9) 3_666
Gd1 Se3 3.0803(9) 3_656
Gd1 Se1 3.0955(9) 3_666
Gd1 Se1 3.0955(9) 3_656
Gd1 Gd2 4.0417(8) .
Gd1 Gd1 4.0542(4) 1_545
Gd1 Gd1 4.0542(4) 1_565
Gd2 Se5 2.8152(9) 3_655
Gd2 Se5 2.8152(9) 3_665
Gd2 Se4 2.8227(11) .
Gd2 Se3 2.9666(11) 1_554
Gd2 Se5 3.0112(12) 1_455
Gd2 Se6 3.0269(9) 3_666
Gd2 Se6 3.0269(9) 3_656
Gd2 Gd2 4.0542(4) 1_565
Gd2 Gd2 4.0542(4) 1_545
Gd3 Se5 2.7544(11) .
Gd3 Se2 2.8027(8) 3_766
Gd3 Se2 2.8027(8) 3_756
Gd3 Se2 2.8460(12) .
Gd3 Se3 2.8582(8) 3_656
Gd3 Se3 2.8582(8) 3_666
Gd3 Gd3 4.0542(4) 1_565
Gd3 Gd3 4.0542(4) 1_545
Gd4 Se4 2.7308(8) 3_666
Gd4 Se4 2.7308(8) 3_656
Gd4 Se2 2.7827(11) .
Gd4 Se1 2.8071(11) .
Gd4 Se1 2.8505(8) 3_656
Gd4 Se1 2.8505(8) 3_666
Gd4 Gd4 4.0542(4) 1_565
Gd4 Gd4 4.0542(4) 1_545
Gd4 Gd4 4.0571(8) 3_656
Gd4 Gd4 4.0571(8) 3_666
Se1 Lu4 2.8504(8) 3_656
Se1 Gd4 2.8504(8) 3_656
Se1 Lu4 2.8504(8) 3_666
Se1 Gd4 2.8504(8) 3_666
Se1 Lu1 3.0955(9) 3_666
Se1 Gd1 3.0955(9) 3_666
Se1 Lu1 3.0955(9) 3_656
Se1 Gd1 3.0955(9) 3_656
Se2 Lu3 2.8027(8) 3_766
Se2 Gd3 2.8027(8) 3_766
Se2 Lu3 2.8027(8) 3_756
Se2 Gd3 2.8027(8) 3_756
Se3 Lu3 2.8582(8) 3_656
Se3 Gd3 2.8582(8) 3_656
Se3 Lu3 2.8582(8) 3_666
Se3 Gd3 2.8582(8) 3_666
Se3 Lu2 2.9665(11) 1_556
Se3 Gd2 2.9665(11) 1_556
Se3 Lu1 3.0803(9) 3_666
Se3 Gd1 3.0803(9) 3_666
Se3 Lu1 3.0803(9) 3_656
Se3 Gd1 3.0803(9) 3_656
Se4 Lu4 2.7308(8) 3_666
Se4 Gd4 2.7308(8) 3_666
Se4 Lu4 2.7308(8) 3_656
Se4 Gd4 2.7308(8) 3_656
Se5 Lu2 2.8152(9) 3_655
Se5 Gd2 2.8152(9) 3_655
Se5 Lu2 2.8152(9) 3_665
Se5 Gd2 2.8152(9) 3_665
Se5 Lu2 3.0112(12) 1_655
Se5 Gd2 3.0112(12) 1_655
Se6 Lu1 2.9472(8) 3_656
Se6 Gd1 2.9472(8) 3_656
Se6 Lu1 2.9472(8) 3_666
Se6 Gd1 2.9472(8) 3_666
Se6 Lu2 3.0269(9) 3_666
Se6 Gd2 3.0269(9) 3_666
Se6 Lu2 3.0269(9) 3_656
Se6 Gd2 3.0269(9) 3_656
Se6 Gd1 3.0325(11) 1_556
Se6 Lu1 3.0325(11) 1_556
